data_4510137
loop_
_publ_author_name
'Xu, Weiwei L.'
'Smith, Mark D.'
'Krause, Jeanette A.'
'Greytak, Andrew B.'
'Ma, Shuguo'
'Read, Cory M.'
'Shimizu, Linda S.'

_publ_section_title
;
 Single Crystal to Single Crystal Polymerization of a Self-Assembled
 Diacetylene Macrocycle Affords Columnar Polydiacetylenes
;
_journal_issue 3
_journal_name_full 'Crystal Growth &amp; Design'
_journal_page_first 993
_journal_paper_doi 10.1021/cg401380a
_journal_volume 14
_journal_year 2014
_chemical_formula_moiety 'C28 H20 N4 O4, 4(H2 O)'
_chemical_formula_sum 'C28 H28 N4 O8'
_chemical_formula_weight 548.54
_chemical_name_systematic
;
 ? 
;
_space_group_crystal_system triclinic
_space_group_IT_number 2
_space_group_name_Hall '-P 1'
_space_group_name_H-M_alt 'P -1'
_symmetry_space_group_name_Hall '-P 1'
_symmetry_space_group_name_H-M 'P -1'
_atom_sites_solution_hydrogens geom
_atom_sites_solution_primary direct
_atom_sites_solution_secondary difmap
_audit_creation_date 2012-02-08
_audit_creation_method
;
  Olex2 1.1
  (compiled Nov  1 2011 20:42:30, GUI svn.r3906)
;
_cell_angle_alpha 110.5840(10)
_cell_angle_beta 108.5020(10)
_cell_angle_gamma 104.8150(10)
_cell_formula_units_Z 1
_cell_length_a 8.9148(5)
_cell_length_b 9.4752(5)
_cell_length_c 9.8948(5)
_cell_measurement_reflns_used 1632
_cell_measurement_temperature 295(2)
_cell_measurement_theta_max 22.366
_cell_measurement_theta_min 2.462
_cell_volume 675.53(6)
_computing_cell_refinement 'SAINT-Plus Version 6.45 (Bruker, 2001)'
_computing_data_collection 'SMART Version 5.625 (Bruker, 2001)'
_computing_data_reduction 'SAINT-Plus Version 6.45'
_computing_molecular_graphics
;
O. V. Dolomanov, L. J. Bourhis, R. J. Gildea, J. A. K. Howard and H. Puschmann,
OLEX2: a complete structure solution, refinement and analysis program.
J. Appl. Cryst. (2009). 42, 339-341.
;
_computing_publication_material
;
O. V. Dolomanov, L. J. Bourhis, R. J. Gildea, J. A. K. Howard and H. Puschmann,
OLEX2: a complete structure solution, refinement and analysis program.
J. Appl. Cryst. (2009). 42, 339-341.
;
_computing_structure_refinement 'SHELXL97 (Sheldrick, 1997)'
_computing_structure_solution 'SHELXS97 (Sheldrick, 1997)'
_diffrn_ambient_temperature 295(2)
_diffrn_measured_fraction_theta_full 1.000
_diffrn_measured_fraction_theta_max 1.000
_diffrn_measurement_device_type 'Bruker SMART APEX CCD diffractometer'
_diffrn_measurement_method 'omega scans'
_diffrn_radiation_monochromator graphite
_diffrn_radiation_type MoK\a
_diffrn_radiation_wavelength 0.71073
_diffrn_reflns_av_R_equivalents 0.0443
_diffrn_reflns_av_unetI/netI 0.0386
_diffrn_reflns_limit_h_max 9
_diffrn_reflns_limit_h_min -10
_diffrn_reflns_limit_k_max 10
_diffrn_reflns_limit_k_min -10
_diffrn_reflns_limit_l_max 11
_diffrn_reflns_limit_l_min 0
_diffrn_reflns_number 2200
_diffrn_reflns_theta_full 24.12
_diffrn_reflns_theta_max 24.12
_diffrn_reflns_theta_min 2.46
_diffrn_source 'sealed tube'
_diffrn_source_current 39.0
_diffrn_source_power 1.833
_diffrn_source_voltage 47.0
_exptl_absorpt_coefficient_mu 0.100
_exptl_absorpt_correction_T_max 0.9960
_exptl_absorpt_correction_T_min 0.9459
_exptl_absorpt_correction_type multi-scan
_exptl_absorpt_process_details 'TWINABS (Bruker, 2001)'
_exptl_crystal_colour colorless
_exptl_crystal_density_diffrn 1.348
_exptl_crystal_density_method 'not measured'
_exptl_crystal_description needle
_exptl_crystal_F_000 288
_exptl_crystal_size_max 0.56
_exptl_crystal_size_mid 0.08
_exptl_crystal_size_min 0.04
_refine_diff_density_max 0.166
_refine_diff_density_min -0.156
_refine_diff_density_rms 0.047
_refine_ls_extinction_method none
_refine_ls_goodness_of_fit_ref 0.893
_refine_ls_hydrogen_treatment mixed
_refine_ls_matrix_type full
_refine_ls_number_parameters 203
_refine_ls_number_reflns 2200
_refine_ls_number_restraints 6
_refine_ls_restrained_S_all 0.894
_refine_ls_R_factor_all 0.0737
_refine_ls_R_factor_gt 0.0406
_refine_ls_shift/su_max 0.000
_refine_ls_shift/su_mean 0.000
_refine_ls_structure_factor_coef Fsqd
_refine_ls_weighting_details 'calc w=1/[\s^2^(Fo^2^)+(0.0424P)^2^+0.0000P] where P=(Fo^2^+2Fc^2^)/3'
_refine_ls_weighting_scheme calc
_refine_ls_wR_factor_gt 0.0803
_refine_ls_wR_factor_ref 0.0920
_reflns_number_gt 1336
_reflns_number_total 2200
_reflns_threshold_expression >2sigma(I)
_cod_data_source_file cg401380a_si_005.cif
_cod_data_source_block twin
_cod_database_code 4510137

loop_
_space_group_symop_id
_space_group_symop_operation_xyz
1 'x, y, z'
2 '-x, -y, -z'

loop_
_atom_site_label
_atom_site_type_symbol
_atom_site_fract_x
_atom_site_fract_y
_atom_site_fract_z
_atom_site_U_iso_or_equiv
_atom_site_adp_type
_atom_site_occupancy
_atom_site_symmetry_multiplicity
_atom_site_calc_flag
_atom_site_refinement_flags
O1 O 0.7997(2) 0.7015(2) 0.80263(19) 0.0798(5) Uani 1 1 d .
O2 O 0.8715(2) 0.01303(18) 0.26362(17) 0.0702(5) Uani 1 1 d .
N1 N 0.7181(2) 0.6540(2) 0.5482(2) 0.0571(5) Uani 1 1 d .
H1 H 0.708(2) 0.599(2) 0.451(2) 0.063(7) Uiso 1 1 d .
N2 N 0.7702(3) 0.1679(2) 0.1667(2) 0.0621(6) Uani 1 1 d .
H2 H 0.749(3) 0.254(3) 0.184(2) 0.066(7) Uiso 1 1 d .
C1 C 0.7795(3) 0.6152(3) 0.6660(3) 0.0555(6) Uani 1 1 d .
C2 C 0.8236(3) 0.4700(2) 0.6292(2) 0.0501(5) Uani 1 1 d .
C3 C 0.8852(3) 0.4298(3) 0.7510(3) 0.0611(6) Uani 1 1 d .
H3 H 0.8972 0.4931 0.8531 0.073 Uiso 1 1 calc R
C4 C 0.9289(3) 0.2968(3) 0.7222(3) 0.0649(6) Uani 1 1 d .
H4 H 0.9695 0.2703 0.8048 0.078 Uiso 1 1 calc R
C5 C 0.9130(3) 0.2029(3) 0.5726(3) 0.0583(6) Uani 1 1 d .
H5 H 0.9445 0.1141 0.5548 0.070 Uiso 1 1 calc R
C6 C 0.8505(2) 0.2394(2) 0.4477(2) 0.0483(5) Uani 1 1 d .
C7 C 0.8063(3) 0.3729(2) 0.4783(2) 0.0527(6) Uani 1 1 d .
H7 H 0.7638 0.3982 0.3952 0.063 Uiso 1 1 calc R
C8 C 0.8318(3) 0.1319(3) 0.2864(3) 0.0534(6) Uani 1 1 d .
C9 C 0.6820(3) 0.8003(3) 0.5854(3) 0.0649(6) Uani 1 1 d .
H9A H 0.7908 0.8978 0.6566 0.078 Uiso 1 1 calc R
H9B H 0.6119 0.7980 0.6428 0.078 Uiso 1 1 calc R
C10 C 0.5919(3) 0.8138(2) 0.4430(3) 0.0582(6) Uani 1 1 d .
C11 C 0.5168(3) 0.8341(3) 0.3341(3) 0.0575(6) Uani 1 1 d .
C12 C 0.7490(3) 0.0668(3) 0.0071(3) 0.0793(8) Uani 1 1 d .
H12A H 0.6881 -0.0491 -0.0253 0.095 Uiso 1 1 calc R
H12B H 0.8625 0.0838 0.0105 0.095 Uiso 1 1 calc R
C13 C 0.6521(3) 0.1074(3) -0.1118(3) 0.0627(6) Uani 1 1 d .
C14 C 0.5732(3) 0.1358(3) -0.2123(3) 0.0585(6) Uani 1 1 d .
O3 O 0.6567(2) 0.4605(2) 0.18854(19) 0.0730(5) Uani 1 1 d D
H3A H 0.534(2) 0.411(3) 0.119(3) 0.140(6) Uiso 1 1 d D
H3B H 0.704(3) 0.533(3) 0.154(3) 0.140(6) Uiso 1 1 d D
O4 O 0.3056(2) 0.3242(2) -0.03071(19) 0.0752(5) Uani 1 1 d D
H4A H 0.269(4) 0.315(3) 0.050(3) 0.140(6) Uiso 1 1 d D
H4B H 0.250(4) 0.211(2) -0.116(3) 0.140(6) Uiso 1 1 d D

loop_
_atom_site_aniso_label
_atom_site_aniso_U_11
_atom_site_aniso_U_22
_atom_site_aniso_U_33
_atom_site_aniso_U_23
_atom_site_aniso_U_13
_atom_site_aniso_U_12
O1 0.1282(15) 0.0822(12) 0.0540(10) 0.0351(9) 0.0498(10) 0.0639(11)
O2 0.0936(12) 0.0561(10) 0.0633(10) 0.0262(8) 0.0283(9) 0.0461(9)
N1 0.0794(14) 0.0558(12) 0.0477(13) 0.0246(10) 0.0309(11) 0.0414(11)
N2 0.0904(15) 0.0545(13) 0.0483(12) 0.0235(10) 0.0284(11) 0.0447(12)
C1 0.0689(15) 0.0558(14) 0.0482(14) 0.0255(12) 0.0296(12) 0.0293(12)
C2 0.0571(14) 0.0487(13) 0.0452(13) 0.0227(11) 0.0220(11) 0.0237(11)
C3 0.0732(16) 0.0665(15) 0.0481(14) 0.0283(12) 0.0261(12) 0.0349(13)
C4 0.0775(17) 0.0735(16) 0.0542(15) 0.0371(13) 0.0254(13) 0.0417(14)
C5 0.0636(15) 0.0536(14) 0.0604(15) 0.0300(12) 0.0229(12) 0.0302(12)
C6 0.0524(13) 0.0424(12) 0.0470(13) 0.0209(10) 0.0187(11) 0.0200(10)
C7 0.0635(14) 0.0501(13) 0.0475(14) 0.0264(11) 0.0223(11) 0.0262(11)
C8 0.0578(14) 0.0444(13) 0.0543(15) 0.0237(12) 0.0194(12) 0.0227(11)
C9 0.0837(17) 0.0609(15) 0.0585(15) 0.0268(12) 0.0315(13) 0.0448(14)
C10 0.0689(15) 0.0529(14) 0.0573(15) 0.0245(12) 0.0288(13) 0.0333(12)
C11 0.0646(15) 0.0545(14) 0.0584(15) 0.0261(12) 0.0287(12) 0.0312(12)
C12 0.112(2) 0.0794(18) 0.0472(15) 0.0236(13) 0.0266(14) 0.0613(16)
C13 0.0818(17) 0.0568(15) 0.0521(15) 0.0214(12) 0.0293(13) 0.0398(13)
C14 0.0711(16) 0.0529(14) 0.0538(15) 0.0217(12) 0.0283(13) 0.0335(13)
O3 0.0826(12) 0.0727(12) 0.0646(11) 0.0389(9) 0.0251(9) 0.0346(10)
O4 0.0888(13) 0.0694(11) 0.0656(12) 0.0327(9) 0.0314(10) 0.0333(10)

loop_
_atom_type_symbol
_atom_type_description
_atom_type_scat_dispersion_real
_atom_type_scat_dispersion_imag
_atom_type_scat_source
C C 0.0033 0.0016 'International Tables Vol C Tables 4.2.6.8 and 6.1.1.4'
H H 0.0000 0.0000 'International Tables Vol C Tables 4.2.6.8 and 6.1.1.4'
N N 0.0061 0.0033 'International Tables Vol C Tables 4.2.6.8 and 6.1.1.4'
O O 0.0106 0.0060 'International Tables Vol C Tables 4.2.6.8 and 6.1.1.4'

loop_
_geom_angle_atom_site_label_1
_geom_angle_atom_site_label_2
_geom_angle_atom_site_label_3
_geom_angle
_geom_angle_site_symmetry_3
C1 N1 H1 122.3(13) .
C1 N1 C9 119.16(19) .
C9 N1 H1 118.3(13) .
C8 N2 H2 120.8(14) .
C8 N2 C12 120.20(19) .
C12 N2 H2 118.9(14) .
O1 C1 N1 119.6(2) .
O1 C1 C2 121.46(19) .
N1 C1 C2 118.97(19) .
C3 C2 C1 118.62(19) .
C3 C2 C7 118.41(19) .
C7 C2 C1 122.97(18) .
C2 C3 H3 119.8 .
C4 C3 C2 120.4(2) .
C4 C3 H3 119.8 .
C3 C4 H4 119.8 .
C5 C4 C3 120.49(19) .
C5 C4 H4 119.8 .
C4 C5 H5 119.8 .
C4 C5 C6 120.4(2) .
C6 C5 H5 119.8 .
C5 C6 C8 118.56(19) .
C7 C6 C5 118.40(19) .
C7 C6 C8 123.03(18) .
C2 C7 H7 119.1 .
C6 C7 C2 121.84(18) .
C6 C7 H7 119.1 .
O2 C8 N2 121.0(2) .
O2 C8 C6 121.08(18) .
N2 C8 C6 117.95(19) .
N1 C9 H9A 108.9 .
N1 C9 H9B 108.9 .
N1 C9 C10 113.28(18) .
H9A C9 H9B 107.7 .
C10 C9 H9A 108.9 .
C10 C9 H9B 108.9 .
C11 C10 C9 175.1(2) .
C10 C11 C14 176.8(2) 2_665
N2 C12 H12A 109.3 .
N2 C12 H12B 109.3 .
N2 C12 C13 111.52(18) .
H12A C12 H12B 108.0 .
C13 C12 H12A 109.3 .
C13 C12 H12B 109.3 .
C14 C13 C12 177.8(2) .
C13 C14 C11 177.7(2) 2_665
H3A O3 H3B 105(2) .
H4A O4 H4B 103(2) .

loop_
_geom_bond_atom_site_label_1
_geom_bond_atom_site_label_2
_geom_bond_distance
_geom_bond_site_symmetry_2
O1 C1 1.234(2) .
O2 C8 1.233(2) .
N1 H1 0.88(2) .
N1 C1 1.338(2) .
N1 C9 1.451(2) .
N2 H2 0.85(2) .
N2 C8 1.337(2) .
N2 C12 1.450(3) .
C1 C2 1.482(3) .
C2 C3 1.381(3) .
C2 C7 1.384(3) .
C3 H3 0.9300 .
C3 C4 1.375(3) .
C4 H4 0.9300 .
C4 C5 1.371(3) .
C5 H5 0.9300 .
C5 C6 1.386(2) .
C6 C7 1.381(3) .
C6 C8 1.488(3) .
C7 H7 0.9300 .
C9 H9A 0.9700 .
C9 H9B 0.9700 .
C9 C10 1.451(3) .
C10 C11 1.184(3) .
C11 C14 1.386(3) 2_665
C12 H12A 0.9700 .
C12 H12B 0.9700 .
C12 C13 1.456(3) .
C13 C14 1.183(3) .
C14 C11 1.386(3) 2_665
O3 H3A 0.960(17) .
O3 H3B 0.929(17) .
O4 H4A 0.971(17) .
O4 H4B 0.965(17) .

loop_
_geom_hbond_atom_site_label_D
_geom_hbond_atom_site_label_H
_geom_hbond_atom_site_label_A
_geom_hbond_distance_DH
_geom_hbond_distance_HA
_geom_hbond_distance_DA
_geom_hbond_angle_DHA
_geom_hbond_site_symmetry_A
N1 H1 O3 0.88(2) 2.29(2) 3.161(3) 174.4(18) .
N2 H2 O3 0.85(2) 2.30(2) 3.148(2) 170.7(19) .
O3 H3A O4 0.960(17) 1.843(18) 2.798(2) 173(3) .
O3 H3B O4 0.929(17) 2.12(2) 2.989(2) 155(2) 2_665
O4 H4A O1 0.971(17) 1.794(17) 2.765(2) 179(3) 2_666
O4 H4B O2 0.965(17) 1.859(18) 2.819(2) 172(3) 2_655

loop_
_geom_torsion_atom_site_label_1
_geom_torsion_atom_site_label_2
_geom_torsion_atom_site_label_3
_geom_torsion_atom_site_label_4
_geom_torsion
O1 C1 C2 C3 1.4(3)
O1 C1 C2 C7 -178.5(2)
N1 C1 C2 C3 -179.33(19)
N1 C1 C2 C7 0.8(3)
C1 N1 C9 C10 -171.16(19)
C1 C2 C3 C4 -179.51(19)
C1 C2 C7 C6 179.17(19)
C2 C3 C4 C5 0.4(3)
C3 C2 C7 C6 -0.7(3)
C3 C4 C5 C6 -0.9(3)
C4 C5 C6 C7 0.6(3)
C4 C5 C6 C8 -178.68(19)
C5 C6 C7 C2 0.2(3)
C5 C6 C8 O2 -0.3(3)
C5 C6 C8 N2 179.60(19)
C7 C2 C3 C4 0.4(3)
C7 C6 C8 O2 -179.5(2)
C7 C6 C8 N2 0.4(3)
C8 N2 C12 C13 169.6(2)
C8 C6 C7 C2 179.43(19)
C9 N1 C1 O1 2.0(3)
C9 N1 C1 C2 -177.27(18)
C12 N2 C8 O2 0.1(3)
C12 N2 C8 C6 -179.82(19)
